data_7105405
loop_
_publ_author_name
'Zeckert, Kornelia'
'Zahn, Stefan'
'Kirchner, Barbara'

_publ_section_title
;
 Tin--lanthanoid donor--acceptor bonds
;
_journal_coden_ASTM CHCOFS
_journal_issue 15
_journal_name_full
;
 Chemical Communications (Cambridge, United Kingdom)
;
_journal_page_first 2638
_journal_page_last 2640
_journal_paper_doi 10.1039/b924967b
_journal_volume 46
_journal_year 2010
_chemical_formula_moiety 'C37 H41 La Li N3 O Sn, 3(C4H8O)'
_chemical_formula_sum 'C49 H65 La Li N3 O4 Sn'
_chemical_formula_weight 1024.58
_space_group_IT_number 2
_symmetry_cell_setting triclinic
_symmetry_space_group_name_Hall '-P 1'
_symmetry_space_group_name_H-M 'P -1'
_atom_sites_solution_hydrogens geom
_atom_sites_solution_primary direct
_atom_sites_solution_secondary difmap
_audit_conform_dict_location ftp://ftp.iucr.org/pub/cif_core.dic
_audit_conform_dict_name cif_core.dic
_audit_conform_dict_version 2.3
_audit_creation_date 2009-11-26T14:17:34-00:00
_audit_creation_method 'WinGX routine CIF_UPDATE'
_cell_angle_alpha 75.802(2)
_cell_angle_beta 77.703(3)
_cell_angle_gamma 63.707(3)
_cell_formula_units_Z 2
_cell_length_a 11.7870(4)
_cell_length_b 11.8485(4)
_cell_length_c 19.5276(5)
_cell_measurement_reflns_used 13583
_cell_measurement_temperature 130(2)
_cell_measurement_theta_max 32.3483
_cell_measurement_theta_min 3.067
_cell_volume 2353.21(14)
_computing_cell_refinement
;
CrysAlisPro, Oxford Diffraction Ltd.,
Version 1.171.33.41 (release 06-05-2009 CrysAlis171 .NET)
(compiled May 6 2009,17:20:42)
;
_computing_data_collection
;
CrysAlisPro, Oxford Diffraction Ltd.,
Version 1.171.33.41 (release 06-05-2009 CrysAlis171 .NET)
(compiled May 6 2009,17:20:42)
;
_computing_data_reduction
;
CrysAlis RED, Oxford Diffraction Ltd.,
Version 1.171.32.15 (release 10-01-2008 CrysAlis171 .NET)
(compiled Jan 10 2008,16:37:18)
;
_computing_molecular_graphics 'Ortep-3 for Windows (Farrugia, 1997)'
_computing_structure_refinement 'SHELXL-97 (Sheldrick, 2008)'
_computing_structure_solution
;
SHELXS-97
Program for Crystal Structure Analysis (Release 97-2)
G. M. Sheldrick, Instit\"ut f\"ur Anorganische Chemie der Universit\"at,
Tammanstrasse 4, D-3400 G\"ottingen, Germany, 1998.
;
_diffrn_ambient_temperature 130(2)
_diffrn_detector_area_resol_mean 16.356
_diffrn_measured_fraction_theta_full 0.998
_diffrn_measured_fraction_theta_max 0.998
_diffrn_measurement_device_type 'Xcalibur, Sapphire3'
_diffrn_measurement_method '\w scans'
_diffrn_orient_matrix_UB_11 0.0278414136
_diffrn_orient_matrix_UB_12 -0.0400049351
_diffrn_orient_matrix_UB_13 0.0309234398
_diffrn_orient_matrix_UB_21 -0.0557764149
_diffrn_orient_matrix_UB_22 -0.0111199694
_diffrn_orient_matrix_UB_23 0.0127486724
_diffrn_orient_matrix_UB_31 0.0260502221
_diffrn_orient_matrix_UB_32 -0.0535466593
_diffrn_orient_matrix_UB_33 -0.0174623984
_diffrn_radiation_monochromator graphite
_diffrn_radiation_type MoK\a
_diffrn_radiation_wavelength 0.71073
_diffrn_reflns_av_R_equivalents 0.0514
_diffrn_reflns_av_unetI/netI 0.0665
_diffrn_reflns_limit_h_max 14
_diffrn_reflns_limit_h_min -14
_diffrn_reflns_limit_k_max 14
_diffrn_reflns_limit_k_min -14
_diffrn_reflns_limit_l_max 24
_diffrn_reflns_limit_l_min -24
_diffrn_reflns_number 36740
_diffrn_reflns_theta_full 26.37
_diffrn_reflns_theta_max 26.37
_diffrn_reflns_theta_min 3.08
_exptl_absorpt_coefficient_mu 1.471
_exptl_absorpt_correction_T_max 0.9301
_exptl_absorpt_correction_T_min 0.8669
_exptl_absorpt_correction_type multi-scan
_exptl_absorpt_process_details
;
CrysAlisPro, Oxford Diffraction Ltd.,
Version 1.171.33.41 (release 06-05-2009 CrysAlis171 .NET)
(compiled May 6 2009,17:20:42)
Empirical absorption correction using spherical harmonics,
implemented in SCALE3 ABSPACK scaling algorithm.
;
_exptl_crystal_colour colourless
_exptl_crystal_density_diffrn 1.446
_exptl_crystal_density_method 'not measured'
_exptl_crystal_description prism
_exptl_crystal_F_000 1044
_exptl_crystal_size_max 0.1
_exptl_crystal_size_mid 0.1
_exptl_crystal_size_min 0.05
_refine_diff_density_max 1.478
_refine_diff_density_min -0.974
_refine_diff_density_rms 0.116
_refine_ls_extinction_method none
_refine_ls_goodness_of_fit_ref 0.898
_refine_ls_hydrogen_treatment constr
_refine_ls_matrix_type full
_refine_ls_number_parameters 479
_refine_ls_number_reflns 9616
_refine_ls_number_restraints 0
_refine_ls_restrained_S_all 0.898
_refine_ls_R_factor_all 0.0657
_refine_ls_R_factor_gt 0.041
_refine_ls_shift/su_max 0.017
_refine_ls_shift/su_mean 0.001
_refine_ls_structure_factor_coef Fsqd
_refine_ls_weighting_details 'calc w=1/[\s^2^(Fo^2^)+(0.0609P)^2^+0.0000P] where P=(Fo^2^+2Fc^2^)/3'
_refine_ls_weighting_scheme calc
_refine_ls_wR_factor_gt 0.095
_refine_ls_wR_factor_ref 0.0999
_reflns_number_gt 6622
_reflns_number_total 9616
_reflns_threshold_expression >2\s(I)
_cod_data_source_file b924967b.txt
_cod_data_source_block x0763fin
_cod_original_cell_volume 2353.21(13)
_cod_original_sg_symbol_H-M P-1
_cod_database_code 7105405

loop_
_symmetry_equiv_pos_as_xyz
'x, y, z'
'-x, -y, -z'

loop_
_atom_site_label
_atom_site_type_symbol
_atom_site_fract_x
_atom_site_fract_y
_atom_site_fract_z
_atom_site_U_iso_or_equiv
_atom_site_adp_type
_atom_site_occupancy
_atom_site_symmetry_multiplicity
_atom_site_calc_flag
_atom_site_refinement_flags
_atom_site_disorder_assembly
_atom_site_disorder_group
C42A C 0.789(2) 0.7321(13) 0.0170(8) 0.118(4) Uani 0.631(12) 1 d P A 1
H42A H 0.876 0.6649 0.0099 0.142 Uiso 0.631(12) 1 calc PR A 1
H42B H 0.7472 0.706 0.064 0.142 Uiso 0.631(12) 1 calc PR A 1
C43A C 0.724(3) 0.7437(17) -0.0327(9) 0.118(4) Uani 0.631(12) 1 d P A 1
H43A H 0.634 0.7633 -0.0138 0.142 Uiso 0.631(12) 1 calc PR A 1
H43B H 0.7608 0.6644 -0.053 0.142 Uiso 0.631(12) 1 calc PR A 1
C44A C 0.737(2) 0.8558(13) -0.0891(8) 0.118(4) Uani 0.631(12) 1 d P A 1
H44A H 0.7989 0.8245 -0.1304 0.142 Uiso 0.631(12) 1 calc PR A 1
H44B H 0.6534 0.9156 -0.1058 0.142 Uiso 0.631(12) 1 calc PR A 1
C45A C 0.778(2) 0.9125(13) -0.0537(8) 0.118(4) Uani 0.631(12) 1 d P A 1
H45A H 0.7157 1.0021 -0.053 0.142 Uiso 0.631(12) 1 calc PR A 1
H45B H 0.8603 0.9134 -0.0787 0.142 Uiso 0.631(12) 1 calc PR A 1
C42B C 0.8378(18) 0.738(2) -0.0313(13) 0.075(5) Uani 0.369(12) 1 d P A 2
H42C H 0.8952 0.7511 -0.0745 0.09 Uiso 0.369(12) 1 calc PR A 2
H42D H 0.882 0.6523 -0.0033 0.09 Uiso 0.369(12) 1 calc PR A 2
C43B C 0.716(2) 0.752(3) -0.0502(14) 0.075(5) Uani 0.369(12) 1 d P A 2
H43C H 0.7255 0.738 -0.0995 0.09 Uiso 0.369(12) 1 calc PR A 2
H43D H 0.6832 0.6922 -0.017 0.09 Uiso 0.369(12) 1 calc PR A 2
C44B C 0.6351(19) 0.8832(19) -0.0429(12) 0.075(5) Uani 0.369(12) 1 d P A 2
H44C H 0.6335 0.938 -0.0903 0.09 Uiso 0.369(12) 1 calc PR A 2
H44D H 0.547 0.8913 -0.0253 0.09 Uiso 0.369(12) 1 calc PR A 2
C45B C 0.6722(18) 0.923(2) -0.0002(12) 0.075(5) Uani 0.369(12) 1 d P A 2
H45C H 0.6137 0.9293 0.0448 0.09 Uiso 0.369(12) 1 calc PR A 2
H45D H 0.6659 1.0106 -0.0215 0.09 Uiso 0.369(12) 1 calc PR A 2
C1 C 0.3553(5) 0.2487(5) 0.2206(2) 0.0356(11) Uani 1 1 d . . .
C2 C 0.4703(5) 0.2286(5) 0.1765(3) 0.0427(13) Uani 1 1 d . . .
H2 H 0.4859 0.2998 0.1493 0.051 Uiso 1 1 calc R . .
C3 C 0.5614(5) 0.1064(6) 0.1720(3) 0.0481(14) Uani 1 1 d . . .
H3 H 0.6387 0.0937 0.1413 0.058 Uiso 1 1 calc R . .
C4 C 0.5402(5) 0.0018(5) 0.2123(3) 0.0447(13) Uani 1 1 d . . .
C5 C 0.4250(5) 0.0300(5) 0.2548(3) 0.0399(12) Uani 1 1 d . . .
H5 H 0.4081 -0.0402 0.2822 0.048 Uiso 1 1 calc R . .
C6 C 0.6349(5) -0.1342(6) 0.2089(4) 0.0615(17) Uani 1 1 d . . .
H6A H 0.7101 -0.1343 0.1757 0.092 Uiso 1 1 calc R . .
H6B H 0.5957 -0.1788 0.1924 0.092 Uiso 1 1 calc R . .
H6C H 0.6605 -0.1776 0.2563 0.092 Uiso 1 1 calc R . .
C7 C 0.1837(4) 0.4088(4) 0.3441(2) 0.0302(10) Uani 1 1 d . . .
C8 C 0.2087(5) 0.4807(5) 0.3813(3) 0.0396(12) Uani 1 1 d . . .
H8 H 0.2344 0.5463 0.3554 0.047 Uiso 1 1 calc R . .
C9 C 0.1967(5) 0.4587(5) 0.4545(3) 0.0425(13) Uani 1 1 d . . .
H9 H 0.2171 0.5064 0.4788 0.051 Uiso 1 1 calc R . .
C10 C 0.1545(5) 0.3660(5) 0.4927(2) 0.0378(12) Uani 1 1 d . . .
C11 C 0.1330(5) 0.2980(5) 0.4528(2) 0.0369(11) Uani 1 1 d . . .
H11 H 0.1047 0.2338 0.478 0.044 Uiso 1 1 calc R . .
C12 C 0.1320(6) 0.3414(6) 0.5727(3) 0.0489(14) Uani 1 1 d . . .
H12A H 0.1026 0.2726 0.5887 0.073 Uiso 1 1 calc R . .
H12B H 0.0671 0.4193 0.5894 0.073 Uiso 1 1 calc R . .
H12C H 0.2116 0.3161 0.592 0.073 Uiso 1 1 calc R . .
C13 C 0.0476(5) 0.3941(5) 0.2133(2) 0.0339(11) Uani 1 1 d . . .
C14 C -0.0347(5) 0.4697(5) 0.1617(3) 0.0413(12) Uani 1 1 d . . .
H14 H -0.028 0.5456 0.1349 0.05 Uiso 1 1 calc R . .
C15 C -0.1248(5) 0.4361(5) 0.1491(3) 0.0411(12) Uani 1 1 d . . .
H15 H -0.179 0.4881 0.1135 0.049 Uiso 1 1 calc R . .
C16 C -0.1373(5) 0.3259(4) 0.1884(2) 0.0314(10) Uani 1 1 d . . .
C17 C -0.0544(4) 0.2566(4) 0.2394(2) 0.0289(10) Uani 1 1 d . . .
H17 H -0.0622 0.1821 0.2676 0.035 Uiso 1 1 calc R . .
C18 C -0.2342(5) 0.2844(5) 0.1782(3) 0.0361(11) Uani 1 1 d . . .
H18A H -0.2258 0.2047 0.2112 0.054 Uiso 1 1 calc R . .
H18B H -0.2206 0.2704 0.1292 0.054 Uiso 1 1 calc R . .
H18C H -0.3198 0.3508 0.1877 0.054 Uiso 1 1 calc R . .
C19 C 0.0818(7) -0.0277(6) 0.3873(3) 0.0599(17) Uani 1 1 d . . .
H19A H 0.0985 -0.0497 0.3393 0.072 Uiso 1 1 calc R . .
H19B H -0.0107 0.0243 0.3976 0.072 Uiso 1 1 calc R . .
C20 C 0.1249(8) -0.1473(6) 0.4425(4) 0.071(2) Uani 1 1 d . . .
H20A H 0.07 -0.1349 0.4885 0.085 Uiso 1 1 calc R . .
H20B H 0.1258 -0.2207 0.4265 0.085 Uiso 1 1 calc R . .
C21 C 0.2553(8) -0.1649(6) 0.4478(4) 0.090(3) Uani 1 1 d . . .
H21A H 0.283 -0.2156 0.4944 0.108 Uiso 1 1 calc R . .
H21B H 0.3169 -0.2084 0.4094 0.108 Uiso 1 1 calc R . .
C22 C 0.2442(6) -0.0363(6) 0.4401(4) 0.0647(18) Uani 1 1 d . . .
H22A H 0.2145 -0.0064 0.4865 0.078 Uiso 1 1 calc R . .
H22B H 0.3274 -0.0318 0.4213 0.078 Uiso 1 1 calc R . .
C23 C -0.0269(5) 0.7698(6) 0.2256(3) 0.0509(5) Uani 1 1 d . . .
H23 H -0.0464 0.6982 0.2466 0.061 Uiso 1 1 calc R . .
C24 C 0.0331(5) 0.8197(6) 0.2560(3) 0.0509(5) Uani 1 1 d . . .
H24 H 0.0622 0.7884 0.3015 0.061 Uiso 1 1 calc R . .
C25 C 0.0429(5) 0.9232(6) 0.2079(3) 0.0509(5) Uani 1 1 d . . .
H25 H 0.0798 0.9762 0.2142 0.061 Uiso 1 1 calc R . .
C26 C -0.0126(5) 0.9349(6) 0.1478(3) 0.0509(5) Uani 1 1 d . . .
H26 H -0.0194 0.9984 0.1064 0.061 Uiso 1 1 calc R . .
C27 C -0.0535(5) 0.8444(6) 0.1579(3) 0.0509(5) Uani 1 1 d . . .
H27 H -0.0941 0.8317 0.1251 0.061 Uiso 1 1 calc R . .
C28 C 0.1264(5) 0.7564(5) 0.0089(2) 0.0404(12) Uani 1 1 d . . .
H28 H 0.0372 0.8051 0.0083 0.049 Uiso 1 1 calc R . .
C29 C 0.2189(5) 0.8052(5) -0.0064(2) 0.0400(12) Uani 1 1 d . . .
H29 H 0.2034 0.8931 -0.0183 0.048 Uiso 1 1 calc R . .
C30 C 0.3385(5) 0.7023(5) -0.0012(2) 0.0394(12) Uani 1 1 d . . .
H30 H 0.4186 0.7076 -0.0102 0.047 Uiso 1 1 calc R . .
C31 C 0.3182(5) 0.5900(5) 0.0199(3) 0.0414(13) Uani 1 1 d . . .
H31 H 0.382 0.5055 0.029 0.05 Uiso 1 1 calc R . .
C32 C 0.1872(5) 0.6249(5) 0.0251(3) 0.0413(13) Uani 1 1 d . . .
H32 H 0.1467 0.5676 0.0376 0.05 Uiso 1 1 calc R . .
C33 C 0.4318(5) 0.5841(6) 0.2214(3) 0.0509(5) Uani 1 1 d . . .
H33 H 0.4441 0.5009 0.2469 0.061 Uiso 1 1 calc R . .
C34 C 0.4834(5) 0.6135(6) 0.1515(3) 0.0509(5) Uani 1 1 d . . .
H34 H 0.5368 0.5538 0.1211 0.061 Uiso 1 1 calc R . .
C35 C 0.4427(5) 0.7462(6) 0.1342(3) 0.0509(5) Uani 1 1 d . . .
H35 H 0.464 0.7921 0.09 0.061 Uiso 1 1 calc R . .
C36 C 0.3662(5) 0.7991(6) 0.1924(3) 0.0509(5) Uani 1 1 d . . .
H36 H 0.3256 0.8875 0.1953 0.061 Uiso 1 1 calc R . .
C37 C 0.3593(5) 0.6978(6) 0.2469(3) 0.0509(5) Uani 1 1 d . . .
H37 H 0.3131 0.7062 0.2929 0.061 Uiso 1 1 calc R . .
C38 C 0.5807(6) 0.2253(6) 0.3732(4) 0.0677(18) Uani 1 1 d . . .
H38A H 0.5524 0.2672 0.3256 0.081 Uiso 1 1 calc R . .
H38B H 0.5608 0.2923 0.4013 0.081 Uiso 1 1 calc R . .
C39 C 0.5154(6) 0.1389(6) 0.4104(4) 0.0712(19) Uani 1 1 d . . .
H39A H 0.4361 0.1633 0.3899 0.085 Uiso 1 1 calc R . .
H39B H 0.4942 0.1424 0.4619 0.085 Uiso 1 1 calc R . .
C40 C 0.6121(6) 0.0070(6) 0.3977(3) 0.0579(16) Uani 1 1 d . . .
H40A H 0.6376 -0.0505 0.4432 0.069 Uiso 1 1 calc R . .
H40B H 0.5773 -0.0311 0.3723 0.069 Uiso 1 1 calc R . .
C41 C 0.7223(6) 0.0301(6) 0.3531(4) 0.0602(16) Uani 1 1 d . . .
H41A H 0.8038 -0.0415 0.3659 0.072 Uiso 1 1 calc R . .
H41B H 0.7177 0.0376 0.302 0.072 Uiso 1 1 calc R . .
C46 C 0.4383(8) 0.4462(7) 0.5795(4) 0.093(3) Uani 1 1 d . . .
H46A H 0.5002 0.4726 0.5906 0.111 Uiso 1 1 calc R . .
H46B H 0.4789 0.3964 0.5403 0.111 Uiso 1 1 calc R . .
C47 C 0.3987(6) 0.3685(6) 0.6429(4) 0.0669(18) Uani 1 1 d . . .
H47A H 0.4688 0.3168 0.6728 0.08 Uiso 1 1 calc R . .
H47B H 0.3694 0.3112 0.6297 0.08 Uiso 1 1 calc R . .
C48 C 0.2905(7) 0.4700(7) 0.6802(4) 0.076(2) Uani 1 1 d . . .
H48A H 0.3218 0.4942 0.7152 0.091 Uiso 1 1 calc R . .
H48B H 0.2243 0.4394 0.7053 0.091 Uiso 1 1 calc R . .
C49 C 0.2380(6) 0.5818(6) 0.6215(3) 0.0594(16) Uani 1 1 d . . .
H49A H 0.1538 0.592 0.6132 0.071 Uiso 1 1 calc R . .
H49B H 0.228 0.6617 0.6344 0.071 Uiso 1 1 calc R . .
N1 N 0.3350(4) 0.1466(4) 0.2612(2) 0.0346(9) Uani 1 1 d . . .
N2 N 0.1482(4) 0.3140(4) 0.3814(2) 0.0342(9) Uani 1 1 d . . .
N3 N 0.0363(4) 0.2860(3) 0.2523(2) 0.0314(9) Uani 1 1 d . . .
O1 O 0.1520(4) 0.0403(3) 0.3906(2) 0.0499(10) Uani 1 1 d . . .
O2 O 0.7141(4) 0.1457(4) 0.3669(2) 0.0642(12) Uani 1 1 d . . .
O3 O 0.7942(6) 0.8477(6) 0.0153(3) 0.107(2) Uani 1 1 d . . .
O4 O 0.3264(4) 0.5552(4) 0.5597(2) 0.0708(13) Uani 1 1 d . . .
Sn1 Sn 0.20318(3) 0.44150(3) 0.226311(16) 0.03327(10) Uani 1 1 d . . .
La1 La 0.21657(2) 0.71512(2) 0.140905(13) 0.02333(8) Uani 1 1 d . . .
Li1 Li 0.1624(8) 0.1882(8) 0.3232(4) 0.0332(18) Uani 1 1 d . . .

loop_
_atom_site_aniso_label
_atom_site_aniso_U_11
_atom_site_aniso_U_22
_atom_site_aniso_U_33
_atom_site_aniso_U_23
_atom_site_aniso_U_13
_atom_site_aniso_U_12
C42A 0.233(11) 0.088(5) 0.082(6) 0.041(4) -0.078(6) -0.112(6)
C43A 0.233(11) 0.088(5) 0.082(6) 0.041(4) -0.078(6) -0.112(6)
C44A 0.233(11) 0.088(5) 0.082(6) 0.041(4) -0.078(6) -0.112(6)
C45A 0.233(11) 0.088(5) 0.082(6) 0.041(4) -0.078(6) -0.112(6)
C42B 0.049(6) 0.086(8) 0.084(9) -0.027(7) -0.020(6) -0.011(5)
C43B 0.049(6) 0.086(8) 0.084(9) -0.027(7) -0.020(6) -0.011(5)
C44B 0.049(6) 0.086(8) 0.084(9) -0.027(7) -0.020(6) -0.011(5)
C45B 0.049(6) 0.086(8) 0.084(9) -0.027(7) -0.020(6) -0.011(5)
C1 0.043(3) 0.050(3) 0.029(2) -0.004(2) -0.003(2) -0.034(2)
C2 0.050(3) 0.064(4) 0.033(3) -0.006(2) 0.002(2) -0.044(3)
C3 0.041(3) 0.070(4) 0.048(3) -0.019(3) 0.005(3) -0.035(3)
C4 0.034(3) 0.058(3) 0.052(3) -0.014(3) -0.003(3) -0.026(3)
C5 0.037(3) 0.046(3) 0.045(3) -0.004(2) -0.006(2) -0.027(3)
C6 0.038(3) 0.068(4) 0.080(5) -0.030(3) 0.001(3) -0.018(3)
C7 0.033(3) 0.031(2) 0.028(2) 0.0005(19) 0.000(2) -0.019(2)
C8 0.051(3) 0.032(3) 0.038(3) -0.003(2) -0.001(2) -0.022(2)
C9 0.054(3) 0.039(3) 0.038(3) -0.007(2) -0.001(3) -0.025(3)
C10 0.039(3) 0.039(3) 0.030(3) -0.001(2) -0.005(2) -0.013(2)
C11 0.038(3) 0.042(3) 0.031(3) 0.004(2) 0.000(2) -0.024(2)
C12 0.055(4) 0.062(4) 0.029(3) -0.003(2) -0.006(3) -0.025(3)
C13 0.039(3) 0.044(3) 0.026(2) -0.003(2) -0.002(2) -0.026(2)
C14 0.051(3) 0.045(3) 0.037(3) 0.010(2) -0.013(2) -0.034(3)
C15 0.045(3) 0.051(3) 0.032(3) 0.004(2) -0.012(2) -0.025(3)
C16 0.033(3) 0.037(3) 0.029(2) -0.008(2) 0.001(2) -0.020(2)
C17 0.030(2) 0.032(2) 0.031(2) -0.0068(19) 0.001(2) -0.018(2)
C18 0.037(3) 0.043(3) 0.035(3) -0.005(2) -0.007(2) -0.022(2)
C19 0.094(5) 0.058(4) 0.056(4) 0.013(3) -0.029(4) -0.058(4)
C20 0.117(6) 0.052(4) 0.067(4) 0.017(3) -0.037(4) -0.059(4)
C21 0.101(7) 0.051(4) 0.091(6) 0.019(4) -0.030(5) -0.015(4)
C22 0.054(4) 0.066(4) 0.075(4) 0.019(3) -0.031(3) -0.031(3)
C23 0.0381(10) 0.0605(11) 0.0473(10) -0.0068(9) -0.0071(8) -0.0147(9)
C24 0.0381(10) 0.0605(11) 0.0473(10) -0.0068(9) -0.0071(8) -0.0147(9)
C25 0.0381(10) 0.0605(11) 0.0473(10) -0.0068(9) -0.0071(8) -0.0147(9)
C26 0.0381(10) 0.0605(11) 0.0473(10) -0.0068(9) -0.0071(8) -0.0147(9)
C27 0.0381(10) 0.0605(11) 0.0473(10) -0.0068(9) -0.0071(8) -0.0147(9)
C28 0.035(3) 0.058(3) 0.027(3) -0.008(2) -0.006(2) -0.016(3)
C29 0.058(3) 0.037(3) 0.028(3) 0.004(2) -0.005(2) -0.027(3)
C30 0.039(3) 0.056(3) 0.029(3) -0.008(2) 0.003(2) -0.029(3)
C31 0.054(3) 0.035(3) 0.029(3) -0.006(2) 0.001(2) -0.015(2)
C32 0.062(4) 0.054(3) 0.029(3) -0.011(2) 0.002(2) -0.044(3)
C33 0.0381(10) 0.0605(11) 0.0473(10) -0.0068(9) -0.0071(8) -0.0147(9)
C34 0.0381(10) 0.0605(11) 0.0473(10) -0.0068(9) -0.0071(8) -0.0147(9)
C35 0.0381(10) 0.0605(11) 0.0473(10) -0.0068(9) -0.0071(8) -0.0147(9)
C36 0.0381(10) 0.0605(11) 0.0473(10) -0.0068(9) -0.0071(8) -0.0147(9)
C37 0.0381(10) 0.0605(11) 0.0473(10) -0.0068(9) -0.0071(8) -0.0147(9)
C38 0.066(5) 0.049(4) 0.081(5) 0.003(3) -0.007(4) -0.025(3)
C39 0.046(4) 0.068(4) 0.090(5) 0.003(4) -0.002(4) -0.026(3)
C40 0.063(4) 0.055(4) 0.066(4) 0.005(3) -0.015(3) -0.038(3)
C41 0.059(4) 0.056(4) 0.070(4) -0.014(3) 0.005(3) -0.032(3)
C46 0.073(5) 0.066(5) 0.092(6) -0.011(4) 0.023(4) -0.003(4)
C47 0.062(4) 0.070(4) 0.073(5) -0.013(4) -0.020(4) -0.025(4)
C48 0.059(4) 0.106(6) 0.055(4) -0.027(4) -0.004(3) -0.021(4)
C49 0.059(4) 0.056(4) 0.068(4) -0.029(3) 0.008(3) -0.025(3)
N1 0.036(2) 0.043(2) 0.035(2) -0.0029(18) -0.0014(18) -0.027(2)
N2 0.036(2) 0.040(2) 0.031(2) 0.0021(17) -0.0021(18) -0.0252(19)
N3 0.035(2) 0.031(2) 0.032(2) 0.0015(16) -0.0065(18) -0.0194(18)
O1 0.051(2) 0.043(2) 0.061(2) 0.0194(18) -0.021(2) -0.0322(18)
O2 0.062(3) 0.062(3) 0.082(3) -0.017(2) 0.004(2) -0.040(2)
O3 0.123(5) 0.144(5) 0.089(4) -0.033(4) -0.025(4) -0.074(4)
O4 0.073(3) 0.059(3) 0.054(3) -0.014(2) 0.004(2) -0.007(2)
Sn1 0.0448(2) 0.0392(2) 0.02642(19) 0.00325(14) -0.00421(16) -0.03137(17)
La1 0.02278(14) 0.02423(14) 0.02378(14) -0.00125(10) -0.00268(10) -0.01193(10)
Li1 0.033(4) 0.041(4) 0.027(4) 0.011(3) -0.015(3) -0.021(4)

loop_
_atom_type_symbol
_atom_type_description
_atom_type_scat_dispersion_real
_atom_type_scat_dispersion_imag
_atom_type_scat_source
C C 0.0033 0.0016 'International Tables Vol C Tables 4.2.6.8 and 6.1.1.4'
H H 0 0 'International Tables Vol C Tables 4.2.6.8 and 6.1.1.4'
N N 0.0061 0.0033 'International Tables Vol C Tables 4.2.6.8 and 6.1.1.4'
O O 0.0106 0.006 'International Tables Vol C Tables 4.2.6.8 and 6.1.1.4'
Sn Sn -0.6537 1.4246 'International Tables Vol C Tables 4.2.6.8 and 6.1.1.4'
La La -0.2871 2.4523 'International Tables Vol C Tables 4.2.6.8 and 6.1.1.4'
Li Li -0.0003 0.0001 'International Tables Vol C Tables 4.2.6.8 and 6.1.1.4'

loop_
_geom_angle_atom_site_label_1
_geom_angle_atom_site_label_2
_geom_angle_atom_site_label_3
_geom_angle
_geom_angle_site_symmetry_1
_geom_angle_site_symmetry_3
_geom_angle_publ_flag
C43A C42A O3 110.0(11) . . ?
C43A C42A H42A 109.7 . . ?
O3 C42A H42A 109.7 . . ?
C43A C42A H42B 109.6 . . ?
O3 C42A H42B 109.7 . . ?
H42A C42A H42B 108.2 . . ?
C42A C43A C44A 104.4(15) . . ?
C42A C43A H43A 110.9 . . ?
C44A C43A H43A 110.9 . . ?
C42A C43A H43B 110.9 . . ?
C44A C43A H43B 110.9 . . ?
H43A C43A H43B 108.9 . . ?
C45A C44A C43A 103.4(11) . . ?
C45A C44A H44A 111.1 . . ?
C43A C44A H44A 111.1 . . ?
C45A C44A H44B 111.1 . . ?
C43A C44A H44B 111.1 . . ?
H44A C44A H44B 109.1 . . ?
C44A C45A O3 110.5(10) . . ?
C44A C45A H45A 109.5 . . ?
O3 C45A H45A 109.5 . . ?
C44A C45A H45B 109.5 . . ?
O3 C45A H45B 109.5 . . ?
H45A C45A H45B 108.1 . . ?
C43B C42B O3 103.8(14) . . ?
C43B C42B H42C 111 . . ?
O3 C42B H42C 111 . . ?
C43B C42B H42D 111 . . ?
O3 C42B H42D 111 . . ?
H42C C42B H42D 109 . . ?
C44B C43B C42B 101(2) . . ?
C44B C43B H43C 111.6 . . ?
C42B C43B H43C 111.6 . . ?
C44B C43B H43D 111.6 . . ?
C42B C43B H43D 111.6 . . ?
H43C C43B H43D 109.4 . . ?
C45B C44B C43B 112.9(17) . . ?
C45B C44B H44C 109 . . ?
C43B C44B H44C 109 . . ?
C45B C44B H44D 109 . . ?
C43B C44B H44D 109 . . ?
H44C C44B H44D 107.8 . . ?
C44B C45B O3 114.1(16) . . ?
C44B C45B H45C 108.7 . . ?
O3 C45B H45C 108.7 . . ?
C44B C45B H45D 108.7 . . ?
O3 C45B H45D 108.7 . . ?
H45C C45B H45D 107.6 . . ?
N1 C1 C2 119.6(5) . . ?
N1 C1 Sn1 118.3(3) . . ?
C2 C1 Sn1 122.1(4) . . ?
C3 C2 C1 120.6(5) . . ?
C3 C2 H2 119.7 . . ?
C1 C2 H2 119.7 . . ?
C2 C3 C4 120.1(5) . . ?
C2 C3 H3 120 . . ?
C4 C3 H3 120 . . ?
C5 C4 C3 115.6(5) . . ?
C5 C4 C6 121.7(5) . . ?
C3 C4 C6 122.6(5) . . ?
N1 C5 C4 126.2(5) . . ?
N1 C5 H5 116.9 . . ?
C4 C5 H5 116.9 . . ?
C4 C6 H6A 109.5 . . ?
C4 C6 H6B 109.5 . . ?
H6A C6 H6B 109.5 . . ?
C4 C6 H6C 109.5 . . ?
H6A C6 H6C 109.5 . . ?
H6B C6 H6C 109.5 . . ?
N2 C7 C8 119.0(4) . . ?
N2 C7 Sn1 118.7(3) . . ?
C8 C7 Sn1 122.3(3) . . ?
C9 C8 C7 121.6(5) . . ?
C9 C8 H8 119.2 . . ?
C7 C8 H8 119.2 . . ?
C8 C9 C10 119.4(5) . . ?
C8 C9 H9 120.3 . . ?
C10 C9 H9 120.3 . . ?
C11 C10 C9 115.9(4) . . ?
C11 C10 C12 121.4(5) . . ?
C9 C10 C12 122.7(5) . . ?
N2 C11 C10 126.0(5) . . ?
N2 C11 H11 117 . . ?
C10 C11 H11 117 . . ?
C10 C12 H12A 109.5 . . ?
C10 C12 H12B 109.5 . . ?
H12A C12 H12B 109.5 . . ?
C10 C12 H12C 109.5 . . ?
H12A C12 H12C 109.5 . . ?
H12B C12 H12C 109.5 . . ?
N3 C13 C14 119.1(4) . . ?
N3 C13 Sn1 120.3(3) . . ?
C14 C13 Sn1 120.4(3) . . ?
C15 C14 C13 121.1(5) . . ?
C15 C14 H14 119.4 . . ?
C13 C14 H14 119.4 . . ?
C14 C15 C16 120.4(5) . . ?
C14 C15 H15 119.8 . . ?
C16 C15 H15 119.8 . . ?
C17 C16 C15 115.5(4) . . ?
C17 C16 C18 121.2(4) . . ?
C15 C16 C18 123.3(4) . . ?
N3 C17 C16 125.5(4) . . ?
N3 C17 H17 117.3 . . ?
C16 C17 H17 117.3 . . ?
C16 C18 H18A 109.5 . . ?
C16 C18 H18B 109.5 . . ?
H18A C18 H18B 109.5 . . ?
C16 C18 H18C 109.5 . . ?
H18A C18 H18C 109.5 . . ?
H18B C18 H18C 109.5 . . ?
O1 C19 C20 106.5(5) . . ?
O1 C19 H19A 110.4 . . ?
C20 C19 H19A 110.4 . . ?
O1 C19 H19B 110.4 . . ?
C20 C19 H19B 110.4 . . ?
H19A C19 H19B 108.6 . . ?
C21 C20 C19 101.6(5) . . ?
C21 C20 H20A 111.4 . . ?
C19 C20 H20A 111.4 . . ?
C21 C20 H20B 111.4 . . ?
C19 C20 H20B 111.4 . . ?
H20A C20 H20B 109.3 . . ?
C22 C21 C20 103.8(6) . . ?
C22 C21 H21A 111 . . ?
C20 C21 H21A 111 . . ?
C22 C21 H21B 111 . . ?
C20 C21 H21B 111 . . ?
H21A C21 H21B 109 . . ?
O1 C22 C21 105.3(5) . . ?
O1 C22 H22A 110.7 . . ?
C21 C22 H22A 110.7 . . ?
O1 C22 H22B 110.7 . . ?
C21 C22 H22B 110.7 . . ?
H22A C22 H22B 108.8 . . ?
C24 C23 C27 107.6(6) . . ?
C24 C23 La1 75.6(3) . . ?
C27 C23 La1 74.5(3) . . ?
C24 C23 H23 126.2 . . ?
C27 C23 H23 126.2 . . ?
La1 C23 H23 115.9 . . ?
C25 C24 C23 107.6(5) . . ?
C25 C24 La1 74.3(3) . . ?
C23 C24 La1 76.4(3) . . ?
C25 C24 H24 126.2 . . ?
C23 C24 H24 126.2 . . ?
La1 C24 H24 115.3 . . ?
C24 C25 C26 106.8(6) . . ?
C24 C25 La1 77.5(3) . . ?
C26 C25 La1 75.0(3) . . ?
C24 C25 H25 126.6 . . ?
C26 C25 H25 126.6 . . ?
La1 C25 H25 113.5 . . ?
C27 C26 C25 109.6(6) . . ?
C27 C26 La1 77.9(3) . . ?
C25 C26 La1 76.0(3) . . ?
C27 C26 H26 125.2 . . ?
C25 C26 H26 125.2 . . ?
La1 C26 H26 113.1 . . ?
C26 C27 C23 108.3(6) . . ?
C26 C27 La1 75.1(3) . . ?
C23 C27 La1 76.9(3) . . ?
C26 C27 H27 125.8 . . ?
C23 C27 H27 125.8 . . ?
La1 C27 H27 114.4 . . ?
C32 C28 C29 108.0(5) . . ?
C32 C28 La1 76.9(3) . . ?
C29 C28 La1 74.3(3) . . ?
C32 C28 H28 126 . . ?
C29 C28 H28 126 . . ?
La1 C28 H28 115 . . ?
C28 C29 C30 108.3(5) . . ?
C28 C29 La1 77.1(3) . . ?
C30 C29 La1 77.1(3) . . ?
C28 C29 H29 125.9 . . ?
C30 C29 H29 125.9 . . ?
La1 C29 H29 112.4 . . ?
C29 C30 C31 107.4(5) . . ?
C29 C30 La1 74.3(3) . . ?
C31 C30 La1 76.1(3) . . ?
C29 C30 H30 126.3 . . ?
C31 C30 H30 126.3 . . ?
La1 C30 H30 115.5 . . ?
C32 C31 C30 107.7(5) . . ?
C32 C31 La1 76.4(3) . . ?
C30 C31 La1 75.4(3) . . ?
C32 C31 H31 126.2 . . ?
C30 C31 H31 126.2 . . ?
La1 C31 H31 114.4 . . ?
C28 C32 C31 108.6(5) . . ?
C28 C32 La1 75.1(3) . . ?
C31 C32 La1 75.3(3) . . ?
C28 C32 H32 125.7 . . ?
C31 C32 H32 125.7 . . ?
La1 C32 H32 115.9 . . ?
C37 C33 C34 107.8(6) . . ?
C37 C33 La1 74.6(3) . . ?
C34 C33 La1 74.9(3) . . ?
C37 C33 H33 126.1 . . ?
C34 C33 H33 126.1 . . ?
La1 C33 H33 116.5 . . ?
C33 C34 C35 108.1(5) . . ?
C33 C34 La1 76.9(3) . . ?
C35 C34 La1 74.1(3) . . ?
C33 C34 H34 126 . . ?
C35 C34 H34 126 . . ?
La1 C34 H34 115.2 . . ?
C36 C35 C34 108.4(6) . . ?
C36 C35 La1 75.5(3) . . ?
C34 C35 La1 77.3(3) . . ?
C36 C35 H35 125.8 . . ?
C34 C35 H35 125.8 . . ?
La1 C35 H35 113.6 . . ?
C35 C36 C37 107.6(5) . . ?
C35 C36 La1 76.1(3) . . ?
C37 C36 La1 77.0(3) . . ?
C35 C36 H36 126.2 . . ?
C37 C36 H36 126.2 . . ?
La1 C36 H36 113.2 . . ?
C33 C37 C36 108.1(5) . . ?
C33 C37 La1 77.4(3) . . ?
C36 C37 La1 74.1(3) . . ?
C33 C37 H37 125.9 . . ?
C36 C37 H37 125.9 . . ?
La1 C37 H37 114.8 . . ?
O2 C38 C39 106.2(5) . . ?
O2 C38 H38A 110.5 . . ?
C39 C38 H38A 110.5 . . ?
O2 C38 H38B 110.5 . . ?
C39 C38 H38B 110.5 . . ?
H38A C38 H38B 108.7 . . ?
C38 C39 C40 104.2(5) . . ?
C38 C39 H39A 110.9 . . ?
C40 C39 H39A 110.9 . . ?
C38 C39 H39B 110.9 . . ?
C40 C39 H39B 110.9 . . ?
H39A C39 H39B 108.9 . . ?
C41 C40 C39 103.9(5) . . ?
C41 C40 H40A 111 . . ?
C39 C40 H40A 111 . . ?
C41 C40 H40B 111 . . ?
C39 C40 H40B 111 . . ?
H40A C40 H40B 109 . . ?
O2 C41 C40 106.6(5) . . ?
O2 C41 H41A 110.4 . . ?
C40 C41 H41A 110.4 . . ?
O2 C41 H41B 110.4 . . ?
C40 C41 H41B 110.4 . . ?
H41A C41 H41B 108.6 . . ?
O4 C46 C47 107.0(6) . . ?
O4 C46 H46A 110.3 . . ?
C47 C46 H46A 110.3 . . ?
O4 C46 H46B 110.3 . . ?
C47 C46 H46B 110.3 . . ?
H46A C46 H46B 108.6 . . ?
C46 C47 C48 101.8(6) . . ?
C46 C47 H47A 111.4 . . ?
C48 C47 H47A 111.4 . . ?
C46 C47 H47B 111.4 . . ?
C48 C47 H47B 111.4 . . ?
H47A C47 H47B 109.3 . . ?
C47 C48 C49 104.8(5) . . ?
C47 C48 H48A 110.8 . . ?
C49 C48 H48A 110.8 . . ?
C47 C48 H48B 110.8 . . ?
C49 C48 H48B 110.8 . . ?
H48A C48 H48B 108.9 . . ?
O4 C49 C48 106.9(5) . . ?
O4 C49 H49A 110.3 . . ?
C48 C49 H49A 110.3 . . ?
O4 C49 H49B 110.3 . . ?
C48 C49 H49B 110.3 . . ?
H49A C49 H49B 108.6 . . ?
C5 N1 C1 117.9(4) . . ?
C5 N1 Li1 126.1(4) . . ?
C1 N1 Li1 115.9(4) . . ?
C11 N2 C7 118.0(4) . . ?
C11 N2 Li1 125.9(4) . . ?
C7 N2 Li1 114.6(4) . . ?
C17 N3 C13 118.3(4) . . ?
C17 N3 Li1 127.7(4) . . ?
C13 N3 Li1 114.0(4) . . ?
C19 O1 C22 108.7(4) . . ?
C19 O1 Li1 127.0(4) . . ?
C22 O1 Li1 122.3(4) . . ?
C41 O2 C38 104.1(5) . . ?
C45B O3 C45A 62.5(11) . . ?
C45B O3 C42A 95.9(12) . . ?
C45A O3 C42A 105.5(8) . . ?
C45B O3 C42B 102.0(11) . . ?
C45A O3 C42B 75.4(11) . . ?
C42A O3 C42B 38.2(10) . . ?
C49 O4 C46 108.3(5) . . ?
C1 Sn1 C7 92.97(17) . . ?
C1 Sn1 C13 95.44(17) . . ?
C7 Sn1 C13 98.78(17) . . ?
C1 Sn1 Li1 60.01(19) . . ?
C7 Sn1 Li1 58.62(18) . . ?
C13 Sn1 Li1 58.26(17) . . ?
C1 Sn1 La1 126.18(12) . . ?
C7 Sn1 La1 117.02(12) . . ?
C13 Sn1 La1 120.08(12) . . ?
Li1 Sn1 La1 173.54(15) . . ?
C26 La1 C29 83.27(16) . . ?
C26 La1 C36 97.60(17) . . ?
C29 La1 C36 108.04(16) . . ?
C26 La1 C35 116.57(17) . . ?
C29 La1 C35 88.71(16) . . ?
C36 La1 C35 28.38(15) . . ?
C26 La1 C25 29.03(15) . . ?
C29 La1 C25 106.58(15) . . ?
C36 La1 C25 74.18(17) . . ?
C35 La1 C25 99.43(17) . . ?
C26 La1 C27 26.97(17) . . ?
C29 La1 C27 89.53(16) . . ?
C36 La1 C27 120.55(17) . . ?
C35 La1 C27 143.20(17) . . ?
C25 La1 C27 46.41(17) . . ?
C26 La1 C30 111.68(16) . . ?
C29 La1 C30 28.66(15) . . ?
C36 La1 C30 99.61(15) . . ?
C35 La1 C30 73.11(15) . . ?
C25 La1 C30 131.86(16) . . ?
C27 La1 C30 116.53(16) . . ?
C26 La1 C28 76.94(15) . . ?
C29 La1 C28 28.57(15) . . ?
C36 La1 C28 136.12(17) . . ?
C35 La1 C28 116.62(16) . . ?
C25 La1 C28 105.69(15) . . ?
C27 La1 C28 71.16(16) . . ?
C30 La1 C28 46.92(15) . . ?
C26 La1 C37 107.75(16) . . ?
C29 La1 C37 134.99(17) . . ?
C36 La1 C37 28.93(16) . . ?
C35 La1 C37 46.90(17) . . ?
C25 La1 C37 79.01(16) . . ?
C27 La1 C37 120.23(16) . . ?
C30 La1 C37 118.19(16) . . ?
C28 La1 C37 163.44(17) . . ?
C26 La1 C31 123.50(16) . . ?
C29 La1 C31 46.99(14) . . ?
C36 La1 C31 119.37(16) . . ?
C35 La1 C31 91.00(16) . . ?
C25 La1 C31 151.65(15) . . ?
C27 La1 C31 113.91(17) . . ?
C30 La1 C31 28.50(14) . . ?
C28 La1 C31 46.64(15) . . ?
C37 La1 C31 125.57(16) . . ?
C26 La1 C34 143.67(17) . . ?
C29 La1 C34 99.62(16) . . ?
C36 La1 C34 46.82(17) . . ?
C35 La1 C34 28.51(16) . . ?
C25 La1 C34 120.43(17) . . ?
C27 La1 C34 166.26(17) . . ?
C30 La1 C34 74.56(16) . . ?
C28 La1 C34 121.09(16) . . ?
C37 La1 C34 46.40(16) . . ?
C31 La1 C34 79.76(16) . . ?
C26 La1 C24 46.61(16) . . ?
C29 La1 C24 129.88(16) . . ?
C36 La1 C24 83.39(17) . . ?
C35 La1 C24 111.76(16) . . ?
C25 La1 C24 28.17(16) . . ?
C27 La1 C24 46.61(16) . . ?
C30 La1 C24 158.15(16) . . ?
C28 La1 C24 117.61(15) . . ?
C37 La1 C24 74.03(16) . . ?
C31 La1 C24 157.24(17) . . ?
C34 La1 C24 120.39(16) . . ?
O1 Li1 N3 120.6(4) . . ?
O1 Li1 N2 106.7(4) . . ?
N3 Li1 N2 106.6(4) . . ?
O1 Li1 N1 113.1(4) . . ?
N3 Li1 N1 103.2(4) . . ?
N2 Li1 N1 105.7(4) . . ?
O1 Li1 Sn1 171.5(4) . . ?
N3 Li1 Sn1 67.3(2) . . ?
N2 Li1 Sn1 66.4(2) . . ?
N1 Li1 Sn1 65.7(2) . . ?

loop_
_geom_bond_atom_site_label_1
_geom_bond_atom_site_label_2
_geom_bond_distance
_geom_bond_site_symmetry_2
_geom_bond_publ_flag
C42A C43A 1.298(19) . ?
C42A O3 1.393(13) . ?
C42A H42A 0.99 . ?
C42A H42B 0.99 . ?
C43A C44A 1.54(2) . ?
C43A H43A 0.99 . ?
C43A H43B 0.99 . ?
C44A C45A 1.353(16) . ?
C44A H44A 0.99 . ?
C44A H44B 0.99 . ?
C45A O3 1.383(12) . ?
C45A H45A 0.99 . ?
C45A H45B 0.99 . ?
C42B C43B 1.49(3) . ?
C42B O3 1.604(19) . ?
C42B H42C 0.99 . ?
C42B H42D 0.99 . ?
C43B C44B 1.45(3) . ?
C43B H43C 0.99 . ?
C43B H43D 0.99 . ?
C44B C45B 1.29(2) . ?
C44B H44C 0.99 . ?
C44B H44D 0.99 . ?
C45B O3 1.369(18) . ?
C45B H45C 0.99 . ?
C45B H45D 0.99 . ?
C1 N1 1.362(6) . ?
C1 C2 1.398(7) . ?
C1 Sn1 2.204(5) . ?
C2 C3 1.379(8) . ?
C2 H2 0.95 . ?
C3 C4 1.389(8) . ?
C3 H3 0.95 . ?
C4 C5 1.378(7) . ?
C4 C6 1.508(8) . ?
C5 N1 1.333(6) . ?
C5 H5 0.95 . ?
C6 H6A 0.98 . ?
C6 H6B 0.98 . ?
C6 H6C 0.98 . ?
C7 N2 1.360(6) . ?
C7 C8 1.399(6) . ?
C7 Sn1 2.215(4) . ?
C8 C9 1.378(7) . ?
C8 H8 0.95 . ?
C9 C10 1.390(7) . ?
C9 H9 0.95 . ?
C10 C11 1.377(7) . ?
C10 C12 1.505(7) . ?
C11 N2 1.344(6) . ?
C11 H11 0.95 . ?
C12 H12A 0.98 . ?
C12 H12B 0.98 . ?
C12 H12C 0.98 . ?
C13 N3 1.366(6) . ?
C13 C14 1.402(7) . ?
C13 Sn1 2.218(5) . ?
C14 C15 1.371(7) . ?
C14 H14 0.95 . ?
C15 C16 1.395(7) . ?
C15 H15 0.95 . ?
C16 C17 1.387(6) . ?
C16 C18 1.492(6) . ?
C17 N3 1.348(6) . ?
C17 H17 0.95 . ?
C18 H18A 0.98 . ?
C18 H18B 0.98 . ?
C18 H18C 0.98 . ?
C19 O1 1.406(6) . ?
C19 C20 1.508(8) . ?
C19 H19A 0.99 . ?
C19 H19B 0.99 . ?
C20 C21 1.480(10) . ?
C20 H20A 0.99 . ?
C20 H20B 0.99 . ?
C21 C22 1.444(9) . ?
C21 H21A 0.99 . ?
C21 H21B 0.99 . ?
C22 O1 1.443(6) . ?
C22 H22A 0.99 . ?
C22 H22B 0.99 . ?
C23 C24 1.387(8) . ?
C23 C27 1.409(8) . ?
C23 La1 2.871(6) . ?
C23 H23 0.95 . ?
C24 C25 1.383(8) . ?
C24 La1 2.861(6) . ?
C24 H24 0.95 . ?
C25 C26 1.411(7) . ?
C25 La1 2.820(5) . ?
C25 H25 0.95 . ?
C26 C27 1.318(8) . ?
C26 La1 2.807(5) . ?
C26 H26 0.95 . ?
C27 La1 2.841(5) . ?
C27 H27 0.95 . ?
C28 C32 1.381(7) . ?
C28 C29 1.396(7) . ?
C28 La1 2.846(5) . ?
C28 H28 0.95 . ?
C29 C30 1.401(7) . ?
C29 La1 2.811(5) . ?
C29 H29 0.95 . ?
C30 C31 1.403(7) . ?
C30 La1 2.846(5) . ?
C30 H30 0.95 . ?
C31 C32 1.398(8) . ?
C31 La1 2.856(5) . ?
C31 H31 0.95 . ?
C32 La1 2.869(5) . ?
C32 H32 0.95 . ?
C33 C37 1.386(8) . ?
C33 C34 1.398(8) . ?
C33 La1 2.885(5) . ?
C33 H33 0.95 . ?
C34 C35 1.399(8) . ?
C34 La1 2.860(5) . ?
C34 H34 0.95 . ?
C35 C36 1.381(7) . ?
C35 La1 2.820(6) . ?
C35 H35 0.95 . ?
C36 C37 1.415(8) . ?
C36 La1 2.812(6) . ?
C36 H36 0.95 . ?
C37 La1 2.850(5) . ?
C37 H37 0.95 . ?
C38 O2 1.428(7) . ?
C38 C39 1.504(9) . ?
C38 H38A 0.99 . ?
C38 H38B 0.99 . ?
C39 C40 1.515(8) . ?
C39 H39A 0.99 . ?
C39 H39B 0.99 . ?
C40 C41 1.496(8) . ?
C40 H40A 0.99 . ?
C40 H40B 0.99 . ?
C41 O2 1.418(7) . ?
C41 H41A 0.99 . ?
C41 H41B 0.99 . ?
C46 O4 1.422(8) . ?
C46 C47 1.474(10) . ?
C46 H46A 0.99 . ?
C46 H46B 0.99 . ?
C47 C48 1.509(9) . ?
C47 H47A 0.99 . ?
C47 H47B 0.99 . ?
C48 C49 1.512(9) . ?
C48 H48A 0.99 . ?
C48 H48B 0.99 . ?
C49 O4 1.414(7) . ?
C49 H49A 0.99 . ?
C49 H49B 0.99 . ?
N1 Li1 2.050(9) . ?
N2 Li1 2.017(9) . ?
N3 Li1 2.009(8) . ?
O1 Li1 1.951(8) . ?
Sn1 Li1 3.306(8) . ?
Sn1 La1 3.3175(4) . ?
